data_7720144
loop_
_publ_author_name
'Wessels, Vivien'
'Baldauf, Jasper Arne'
'P&#xf6;ttgen, Rainer'
'H&#xf6;ppe, Henning A'

_publ_section_title
;
 Stratified sulfatometallates: unlocking a new dimension in
 sulfatomolybdates.
;
_journal_issue 9
_journal_name_full 'Dalton transactions (Cambridge, England : 2003)'
_journal_page_first 3723
_journal_page_last 3732
_journal_paper_doi 10.1039/d5dt03061g
_journal_volume 55
_journal_year 2026
_chemical_formula_sum 'Mo Na2 O10 S2'
_chemical_formula_weight 366
_space_group_IT_number 14
_space_group_name_Hall '-P 2yn'
_space_group_name_H-M_alt 'P 1 21/n 1'
_space_group_ssg_name P21/n(\a0\g)00
_symmetry_cell_setting monoclinic
_audit_update_record
;
2025-12-22 deposited with the CCDC.	2026-01-22 downloaded from the CCDC.
;
_cell_angle_alpha 90
_cell_angle_beta 90.0760(10)
_cell_angle_gamma 90
_cell_formula_units_Z 8
_cell_length_a 12.6106(2)
_cell_length_b 16.6905(3)
_cell_length_c 7.8176(4)
_cell_measurement_reflns_used 65377
_cell_measurement_temperature 293
_cell_measurement_theta_max 31.66
_cell_measurement_theta_min 2.34
_cell_modulation_dimension 1
_cell_volume 1645.43(9)
_diffrn_ambient_temperature 293
_diffrn_measured_fraction_theta_full 1
_diffrn_measured_fraction_theta_max 1
_diffrn_measurement_device_type 'D8 Venture Bruker'
_diffrn_measurement_method 'generic phi and omega scans'
_diffrn_radiation_monochromator graphite
_diffrn_radiation_probe x-ray
_diffrn_radiation_source 'X-ray tube'
_diffrn_radiation_type 'Mo K\a'
_diffrn_radiation_wavelength 0.71073
_diffrn_reflns_av_R_equivalents 0.0804
_diffrn_reflns_av_unetI/netI 0.0565
_diffrn_reflns_limit_h_max 19
_diffrn_reflns_limit_h_min -19
_diffrn_reflns_limit_index_m_1_max 1
_diffrn_reflns_limit_index_m_1_min -1
_diffrn_reflns_limit_k_max 24
_diffrn_reflns_limit_k_min -24
_diffrn_reflns_limit_l_max 11
_diffrn_reflns_limit_l_min -11
_diffrn_reflns_number 65377
_diffrn_reflns_theta_full 31.66
_diffrn_reflns_theta_max 31.66
_diffrn_reflns_theta_min 2.34
_exptl_absorpt_coefficient_mu 2.247
_exptl_absorpt_correction_T_max 0.7234
_exptl_absorpt_correction_T_min 0.6091
_exptl_absorpt_correction_type multi-scan
_exptl_absorpt_process_details
; 
 multi-scan absorption correction using SADABS 
(G. M. Sheldrick, (1996). SADABS. Program for Empirical 
Absorption Correction. University of G\"ottingen, Germany.)
;
_exptl_crystal_colour 'light green'
_exptl_crystal_density_diffrn 2.9551
_exptl_crystal_description block
_exptl_crystal_F_000 1409
_exptl_crystal_size_max 0.07
_exptl_crystal_size_mid 0.06
_exptl_crystal_size_min 0.03
_refine_diff_density_max 1.01
_refine_diff_density_min -1.28
_refine_ls_extinction_coef 0.0044(5)
_refine_ls_extinction_expression Fc^*^=kFc[1+0.001xFc^2^\l^3^/sin(2\q)]^-1/4^
_refine_ls_extinction_method 'SHELXL-2017/1 (Sheldrick, 2015)'
_refine_ls_goodness_of_fit_gt 2.1473
_refine_ls_goodness_of_fit_ref 1.8436
_refine_ls_number_constraints 0
_refine_ls_number_parameters 649
_refine_ls_number_reflns 15465
_refine_ls_number_restraints 0
_refine_ls_R_factor_all 0.1335
_refine_ls_R_factor_gt 0.0771
_refine_ls_shift/su_max 0.0000
_refine_ls_shift/su_mean 0.0000
_refine_ls_structure_factor_coef Fsqd
_refine_ls_weighting_details w=1/(\s^2^(I)+0.000004I^2^)
_refine_ls_weighting_scheme sigma
_refine_ls_wR_factor_gt 0.1380
_refine_ls_wR_factor_ref 0.1690
_reflns_number_gt 7868
_reflns_number_total 15465
_reflns_threshold_expression I>3\s(I)
_cod_data_source_file d5dt03061g2.cif
_cod_data_source_block I
_cod_depositor_comments
;
The following automatic conversions were performed:

data item '_diffrn_radiation_probe' value 'X-ray' was changed to
'x-ray' in accordance with the
/home/data/users/saulius/crontab/automatic-downloads/rss-feeds/RSC/lib/dictionaries/cif_core.dic
dictionary named 'cif_core.dic' version 2.4.2 last updated on
2011-04-26.

Automatic conversion script
Id: cif_fix_values 8170 2020-07-09 18:12:32Z antanas 

 Adding full bibliography for 7720142--7720144.cif.
;
_cod_original_formula_sum 'Mo1 Na2 O10 S2'
_cod_database_code 7720144

loop_
_space_group_symop_id
_space_group_symop_operation_xyz
1 x,y,z
2 -x+0.5,y+0.5,-z+0.5
3 -x,-y,-z
4 x+0.5,-y+0.5,z+0.5

loop_
_space_group_symop_ssg_id
_space_group_symop_ssg_operation_algebraic
1 x1,x2,x3,x4
2 -x1+1/2,x2+1/2,-x3+1/2,-x4
3 -x1,-x2,-x3,-x4
4 x1+1/2,-x2+1/2,x3+1/2,x4

loop_
_atom_site_label
_atom_site_type_symbol
_atom_site_fract_x
_atom_site_fract_y
_atom_site_fract_z
_atom_site_adp_type
_atom_site_U_iso_or_equiv
_atom_site_site_symmetry_multiplicity
_atom_site_occupancy
_atom_site_calc_flag
_atom_site_refinement_flags
_atom_site_disorder_assembly
_atom_site_disorder_group
Mo1 Mo 0.62706(3) 0.09994(2) 0.07073(4) Uani 0.02598(10) 4 1 d . . .
Mo2 Mo 0.37091(3) 0.40193(2) 0.07393(4) Uani 0.02589(10) 4 1 d . . .
S1 S 0.87058(8) 0.14935(6) 0.14282(12) Uani 0.0259(3) 4 1 d . . .
S2 S 0.12711(8) 0.35105(6) 0.13797(12) Uani 0.0259(3) 4 1 d . . .
S3 S 0.62310(8) 0.41345(6) 0.10431(14) Uani 0.0279(3) 4 1 d . . .
S4 S 0.37512(8) 0.08513(7) 0.10195(14) Uani 0.0279(3) 4 1 d . . .
Na1 Na 0.0022(6) 0.7505(5) 0.1291(8) Uani 0.068(4) 4 0.557(11) d . . .
Na2 Na 0.2411(6) 0.7177(3) 0.1754(8) Uani 0.052(3) 4 0.570(9) d . . .
Na3 Na 0.7570(2) 0.78417(16) 0.1800(3) Uani 0.0421(11) 4 0.729(9) d . . .
O41 O 0.4734(2) 0.10064(18) 0.9967(4) Uani 0.0312(9) 4 1 d . . .
O11 O 0.8578(3) 0.2274(2) 0.0668(4) Uani 0.0448(11) 4 1 d . . .
O21 O 0.1419(3) 0.2740(2) 0.0583(4) Uani 0.0416(11) 4 1 d . . .
O31 O 0.4759(2) 0.59969(19) 0.0025(4) Uani 0.0333(9) 4 1 d . . .
Na4 Na 0.0589(10) 0.0161(9) 0.9932(18) Uani 0.018(3) 4 0.421(10) d . . .
O42 O 0.3595(2) 0.99788(18) 0.1096(4) Uani 0.0334(9) 4 1 d . . .
Om21 O 0.3885(3) 0.4670(2) 0.2355(4) Uani 0.0391(10) 4 1 d . . .
Om11 O 0.6101(2) 0.0355(2) 0.2347(4) Uani 0.0386(10) 4 1 d . . .
O22 O 0.2111(2) 0.40874(17) 0.0719(3) Uani 0.0276(8) 4 1 d . . .
O32 O 0.6428(2) 0.49992(18) 0.1102(4) Uani 0.0362(10) 4 1 d . . .
Om12 O 0.6241(2) 0.1902(2) 0.1677(4) Uani 0.0366(10) 4 1 d . . .
Om22 O 0.3739(2) 0.3128(2) 0.1743(4) Uani 0.0358(10) 4 1 d . . .
O33 O 0.7082(3) 0.3721(3) 0.0227(5) Uani 0.0596(14) 4 1 d . . .
O12 O 0.7884(2) 0.09297(18) 0.0695(4) Uani 0.0300(9) 4 1 d . . .
O13 O 0.6528(2) 0.65707(18) 0.1711(3) Uani 0.0329(9) 4 1 d . . .
O23 O 0.3527(2) 0.84003(18) 0.1750(3) Uani 0.0332(9) 4 1 d . . .
O14 O 0.9704(2) 0.1114(2) 0.1110(4) Uani 0.0413(11) 4 1 d . . .
O43 O 0.2883(3) 0.1211(2) 0.0146(5) Uani 0.0540(13) 4 1 d . . .
O24 O 0.0280(2) 0.3886(2) 0.1048(4) Uani 0.0465(12) 4 1 d . . .
O34 O 0.6045(3) 0.3849(2) 0.2755(4) Uani 0.0490(13) 4 1 d . . .
Na5 Na 0.9278(12) 0.4814(8) 0.9909(14) Uani 0.027(4) 4 0.428(11) d . . .
O44 O 0.1076(3) 0.6147(2) 0.2259(5) Uani 0.0539(13) 4 1 d . . .
Na6 Na 0.3561(9) 0.6495(8) 0.3063(19) Uiso 0.0433(14) 4 0.402 d . . .
Na7 Na 0.6353(19) 0.8436(16) 0.321(5) Uiso 0.079(7) 4 0.1547 d . . .
Na8 Na 0.8737(6) 0.4548(5) 1.0159(10) Uiso 0.0149(17) 4 0.237 d . . .
Na9 Na 0.1168(16) 0.0334(13) 0.980(3) Uani -0.001(5) 4 0.1347 d . . .
Na10 Na 1 0.5 1 Uiso 0.020(8) 2 0.076 d . . .
Na11 Na 0.635(4) 0.794(3) 0.211(5) Uiso 0.052(7) 4 0.0951 d . . .
Na12 Na 0.1263(17) 0.080(2) 1.032(3) Uiso 0.007(4) 4 0.1108 d . . .
Na13 Na 0.6295(16) 0.8792(16) 0.370(4) Uiso 0.031(4) 4 0.1336 d . . .

loop_
_atom_site_aniso_label
_atom_site_aniso_type_symbol
_atom_site_aniso_U_11
_atom_site_aniso_U_22
_atom_site_aniso_U_33
_atom_site_aniso_U_12
_atom_site_aniso_U_13
_atom_site_aniso_U_23
Mo1 Mo 0.02613(18) 0.0324(2) 0.01940(16) -0.00387(13) 0.00189(12) -0.00070(13)
Mo2 Mo 0.02584(18) 0.0323(2) 0.01953(17) -0.00411(13) -0.00167(12) 0.00031(12)
S1 S 0.0234(4) 0.0329(5) 0.0215(4) -0.0006(4) 0.0007(3) 0.0033(4)
S2 S 0.0248(5) 0.0320(5) 0.0208(4) -0.0014(4) 0.0005(3) -0.0033(4)
S3 S 0.0206(4) 0.0310(5) 0.0320(5) 0.0027(4) -0.0013(4) 0.0039(4)
S4 S 0.0217(4) 0.0306(5) 0.0314(5) 0.0031(4) 0.0007(4) -0.0021(4)
Na1 Na 0.075(6) 0.097(8) 0.032(4) -0.057(5) 0.002(3) -0.003(4)
Na2 Na 0.083(6) 0.028(3) 0.046(4) -0.013(3) 0.018(3) -0.005(2)
Na3 Na 0.057(2) 0.0297(16) 0.0392(18) -0.0107(12) -0.0054(13) 0.0018(11)
O41 O 0.0222(13) 0.0427(18) 0.0289(15) -0.0065(12) -0.0005(11) 0.0014(12)
O11 O 0.060(2) 0.0405(19) 0.0342(17) -0.0107(16) -0.0016(15) 0.0172(14)
O21 O 0.052(2) 0.0350(17) 0.0381(17) -0.0099(15) 0.0042(15) -0.0147(14)
O31 O 0.0273(15) 0.0460(19) 0.0266(14) -0.0061(12) 0.0017(11) -0.0022(12)
Na4 Na 0.007(5) 0.019(4) 0.029(4) -0.008(3) -0.002(4) 0.001(3)
O42 O 0.0436(18) 0.0279(15) 0.0288(15) -0.0033(13) 0.0041(12) 0.0064(12)
Om21 O 0.0414(17) 0.051(2) 0.0248(15) -0.0106(15) 0.0011(12) -0.0067(14)
Om11 O 0.0390(17) 0.052(2) 0.0251(15) -0.0072(14) -0.0013(12) 0.0055(14)
O22 O 0.0241(13) 0.0331(15) 0.0257(14) 0.0013(11) -0.0016(11) 0.0011(11)
O32 O 0.0477(19) 0.0280(16) 0.0328(16) -0.0124(13) -0.0071(13) -0.0006(12)
Om12 O 0.0323(16) 0.0440(18) 0.0334(16) -0.0017(13) 0.0032(12) -0.0079(13)
Om22 O 0.0298(15) 0.0433(19) 0.0345(16) -0.0023(13) -0.0002(12) 0.0095(13)
O33 O 0.039(2) 0.064(3) 0.076(3) 0.0200(18) 0.0010(18) -0.020(2)
O12 O 0.0233(13) 0.0364(16) 0.0303(15) 0.0016(11) -0.0000(11) -0.0073(12)
O13 O 0.0381(16) 0.0352(16) 0.0254(14) -0.0035(13) -0.0002(12) -0.0001(12)
O23 O 0.0427(17) 0.0318(16) 0.0250(14) -0.0026(13) -0.0000(12) 0.0030(12)
O14 O 0.0222(14) 0.060(2) 0.0417(18) 0.0058(14) 0.0031(13) -0.0016(15)
O43 O 0.0332(18) 0.064(3) 0.064(2) 0.0058(17) -0.0032(16) 0.020(2)
O24 O 0.0265(16) 0.081(3) 0.0326(17) 0.0084(16) -0.0049(13) -0.0009(16)
O34 O 0.048(2) 0.058(2) 0.041(2) -0.0070(18) -0.0090(16) 0.0167(17)
Na5 Na 0.018(11) 0.034(5) 0.028(4) -0.003(6) -0.014(5) -0.004(3)
O44 O 0.053(2) 0.074(3) 0.0350(18) 0.0039(19) 0.0102(16) 0.0157(17)
Na9 Na -0.009(7) -0.026(9) 0.031(12) -0.031(6) -0.012(7) 0.010(8)

loop_
_atom_site_displace_Fourier_atom_site_label
_atom_site_displace_Fourier_axis
_atom_site_displace_Fourier_wave_vector_seq_id
_atom_site_displace_Fourier_param_cos
_atom_site_displace_Fourier_param_sin
Mo1 x 1 0.00295(4) 0.01011(4)
Mo1 y 1 -0.00476(3) -0.00287(3)
Mo1 z 1 0.00098(5) -0.00068(5)
Mo2 x 1 0.00016(3) 0.00328(4)
Mo2 y 1 0.00301(3) 0.00662(3)
Mo2 z 1 -0.00590(5) -0.00503(5)
S1 x 1 -0.00013(10) 0.00628(10)
S1 y 1 -0.00937(9) -0.00068(9)
S1 z 1 -0.00910(16) -0.00014(16)
S2 x 1 0.00735(11) 0.00669(11)
S2 y 1 -0.00029(8) -0.00294(8)
S2 z 1 0.00194(16) -0.00298(16)
S3 x 1 -0.00046(10) 0.00146(10)
S3 y 1 -0.00867(9) 0.00489(9)
S3 z 1 -0.01656(18) -0.01174(18)
S4 x 1 0.00840(10) 0.00437(10)
S4 y 1 0.00339(9) -0.00001(9)
S4 z 1 0.00238(18) -0.01527(18)
Na1 x 1 0.0119(8) 0.0015(4)
Na1 y 1 -0.0163(8) -0.0049(4)
Na1 z 1 -0.0018(10) -0.0036(6)
Na2 x 1 -0.0095(5) 0.0156(8)
Na2 y 1 0.0023(3) -0.0029(4)
Na2 z 1 0.0117(7) 0.0065(10)
Na3 x 1 -0.0200(3) 0.0073(3)
Na3 y 1 -0.0053(2) 0.0011(2)
Na3 z 1 0.0163(5) -0.0050(4)
O41 x 1 0.0089(3) 0.0078(3)
O41 y 1 -0.0064(2) 0.0007(2)
O41 z 1 -0.0003(4) -0.0079(4)
O11 x 1 0.0051(3) 0.0017(4)
O11 y 1 -0.0087(3) -0.0000(3)
O11 z 1 -0.0059(5) 0.0011(5)
O21 x 1 0.0133(4) 0.0112(4)
O21 y 1 -0.0013(2) -0.0038(3)
O21 z 1 0.0045(5) -0.0010(5)
O31 x 1 0.0026(3) 0.0032(3)
O31 y 1 -0.0005(2) 0.0095(3)
O31 z 1 0.0156(5) -0.0041(5)
Na4 x 1 0.0667(18) 0.042(2)
Na4 y 1 0.0204(10) 0.0140(12)
Na4 z 1 0.0098(19) -0.011(2)
O42 x 1 -0.0044(3) 0.0103(3)
O42 y 1 0.0047(2) 0.0003(2)
O42 z 1 0.0020(5) -0.0011(5)
Om21 x 1 0.0009(3) 0.0005(3)
Om21 y 1 -0.0003(3) 0.0080(3)
Om21 z 1 -0.0041(5) -0.0072(5)
Om11 x 1 0.0013(3) 0.0088(3)
Om11 y 1 -0.0055(3) -0.0050(3)
Om11 z 1 -0.0024(5) -0.0025(5)
O22 x 1 0.0018(3) 0.0010(3)
O22 y 1 0.0020(2) 0.0001(2)
O22 z 1 -0.0035(4) -0.0093(4)
O32 x 1 -0.0004(3) 0.0052(3)
O32 y 1 -0.0086(2) 0.0045(2)
O32 z 1 0.0047(5) -0.0055(5)
Om12 x 1 0.0026(3) 0.0046(3)
Om12 y 1 -0.0049(3) -0.0037(2)
Om12 z 1 0.0053(5) -0.0005(5)
Om22 x 1 0.0053(3) 0.0051(3)
Om22 y 1 0.0006(3) 0.0090(3)
Om22 z 1 -0.0098(5) -0.0063(5)
O33 x 1 -0.0038(4) 0.0006(4)
O33 y 1 -0.0056(3) 0.0049(3)
O33 z 1 -0.0326(7) -0.0172(7)
O12 x 1 -0.0027(3) 0.0108(3)
O12 y 1 -0.0046(2) -0.0016(2)
O12 z 1 -0.0059(4) 0.0028(4)
O13 x 1 -0.0022(3) 0.0092(3)
O13 y 1 -0.0089(2) 0.0021(2)
O13 z 1 0.0088(5) -0.0016(5)
O23 x 1 -0.0077(3) 0.0116(3)
O23 y 1 0.0033(2) 0.0003(2)
O23 z 1 -0.0029(5) -0.0023(4)
O14 x 1 -0.0058(3) 0.0065(3)
O14 y 1 -0.0149(3) -0.0008(3)
O14 z 1 -0.0137(5) -0.0069(5)
O43 x 1 0.0127(4) -0.0026(4)
O43 y 1 0.0073(3) -0.0119(3)
O43 z 1 -0.0087(7) -0.0318(7)
O24 x 1 0.0056(3) 0.0001(3)
O24 y 1 -0.0095(3) -0.0060(3)
O24 z 1 0.0025(5) -0.0011(5)
O34 x 1 0.0050(4) 0.0012(4)
O34 y 1 -0.0207(3) -0.0001(3)
O34 z 1 -0.0203(6) -0.0205(6)
Na5 x 1 0.0678(15) -0.013(4)
Na5 y 1 0.0215(11) -0.0059(15)
Na5 z 1 -0.001(2) 0.0002(11)
O44 x 1 -0.0169(4) 0.0009(4)
O44 y 1 -0.0011(3) -0.0073(3)
O44 z 1 -0.0063(6) -0.0201(6)
Na6 x 1 0.0046(7) 0.0059(12)
Na6 y 1 -0.0258(6) 0.0098(10)
Na6 z 1 0.0699(16) -0.031(2)
Na7 x 1 -0.004(3) -0.003(3)
Na7 y 1 -0.004(3) -0.013(2)
Na7 z 1 0.046(7) -0.071(6)
Na8 x 1 0.0016(10) 0.0005(9)
Na8 y 1 0.0024(8) -0.0021(8)
Na8 z 1 -0.0206(14) -0.006(2)
Na9 x 1 0.005(3) -0.0245(14)
Na9 y 1 0.0216(18) -0.0142(14)
Na9 z 1 0.003(5) -0.041(3)
Na10 x 1 -0 -0.003(4)
Na10 y 1 -0 -0.014(3)
Na10 z 1 0 -0.015(6)
Na11 x 1 0.036(5) -0.003(4)
Na11 y 1 0.026(5) -0.029(4)
Na11 z 1 0.023(8) -0.041(6)
Na12 x 1 0.003(3) -0.023(3)
Na12 y 1 0.034(5) -0.050(4)
Na12 z 1 0.025(4) -0.031(5)
Na13 x 1 0.016(2) 0.014(2)
Na13 y 1 -0.0218(18) -0.012(3)
Na13 z 1 -0.082(4) -0.024(6)

loop_
_atom_site_displace_special_func_atom_site_label
_atom_site_displace_special_func_sawtooth_ax
_atom_site_displace_special_func_sawtooth_ay
_atom_site_displace_special_func_sawtooth_az
_atom_site_displace_special_func_sawtooth_c
_atom_site_displace_special_func_sawtooth_w
? ? ? ? ? ?

loop_
_atom_site_Fourier_wave_vector_seq_id
_jana_atom_site_fourier_wave_vector_q1_coeff
1 1

loop_
_atom_site_occ_Fourier_atom_site_label
_atom_site_occ_Fourier_wave_vector_seq_id
_atom_site_occ_Fourier_param_cos
_atom_site_occ_Fourier_param_sin
Na1 1 0.80(3) 0.07(2)
Na2 1 -0.36(2) -0.72(2)
Na3 1 -0.196(16) -0.133(15)
Na4 1 -0.10(3) 0.63(3)
Na5 1 -0.56(3) 0.04(5)
Na6 1 -0.133(9) 0.409(9)
Na7 1 -0.051(13) 0.031(16)
Na8 1 -0.032(10) 0.01(2)
Na9 1 0.143(9) -0.043(11)
Na10 1 0.034(14) 0
Na11 1 0.064(11) -0.030(11)
Na12 1 0.030(11) 0.066(9)
Na13 1 0.062(9) 0.050(12)

loop_
_atom_site_occ_special_func_atom_site_label
_atom_site_occ_special_func_crenel_c
_atom_site_occ_special_func_crenel_w
? ? ?

loop_
_atom_site_U_Fourier_atom_site_label
_atom_site_U_Fourier_tens_elem
_atom_site_U_Fourier_wave_vector_seq_id
_atom_site_U_Fourier_param_cos
_atom_site_U_Fourier_param_sin
Na1 U11 1 -0.012(8) -0.010(4)
Na1 U22 1 -0.011(10) 0.000(6)
Na1 U33 1 -0.001(5) -0.006(3)
Na1 U12 1 0.006(7) 0.004(4)
Na1 U13 1 -0.015(4) -0.001(2)
Na1 U23 1 0.024(5) -0.000(3)
Na2 U11 1 0.007(5) 0.019(7)
Na2 U22 1 -0.003(3) -0.008(4)
Na2 U33 1 0.003(4) 0.012(5)
Na2 U12 1 -0.006(3) 0.001(4)
Na2 U13 1 0.006(3) 0.014(4)
Na2 U23 1 -0.003(2) -0.005(3)
Na3 U11 1 -0.009(3) 0.004(3)
Na3 U22 1 0.002(2) -0.005(2)
Na3 U33 1 0.016(2) 0.002(2)
Na3 U12 1 -0.0070(18) -0.0013(18)
Na3 U13 1 -0.0124(18) -0.0075(18)
Na3 U23 1 0.0015(16) -0.0024(15)
Na4 U11 1 -0.057(7) 0.065(11)
Na4 U22 1 -0.027(5) 0.019(8)
Na4 U33 1 0.005(5) 0.008(7)
Na4 U12 1 -0.023(5) 0.045(7)
Na4 U13 1 -0.005(6) 0.011(8)
Na4 U23 1 0.013(4) -0.008(6)
Na5 U11 1 -0.021(11) -0.117(9)
Na5 U22 1 0.002(6) -0.017(7)
Na5 U33 1 -0.001(5) 0.002(4)
Na5 U12 1 -0.010(6) -0.039(6)
Na5 U13 1 -0.000(6) 0.019(6)
Na5 U23 1 -0.004(4) -0.000(4)
Na9 U11 1 0.011(12) -0.008(6)
Na9 U22 1 0.025(8) 0.006(9)
Na9 U33 1 0.00(2) -0.026(10)
Na9 U12 1 0.039(8) -0.005(6)
Na9 U13 1 0.023(11) -0.004(5)
Na9 U23 1 -0.014(10) 0.008(7)

loop_
_atom_type_symbol
_atom_type_scat_dispersion_real
_atom_type_scat_dispersion_imag
_atom_type_scat_source
Mo -1.6832 0.6857 'International Tables Vol C tables 4.2.6.8 and 6.1.1.1'
Na 0.0000 0.0000 'International Tables Vol C tables 4.2.6.8 and 6.1.1.1'
O 0.0000 0.0000 'International Tables Vol C tables 4.2.6.8 and 6.1.1.1'
S 0.0000 0.0000 'International Tables Vol C tables 4.2.6.8 and 6.1.1.1'

loop_
_cell_wave_vector_seq_id
_cell_wave_vector_x
_cell_wave_vector_y
_cell_wave_vector_z
1 0.546670 0.000000 0.286520

loop_
_exptl_crystal_face_index_h
_exptl_crystal_face_index_k
_exptl_crystal_face_index_l
_exptl_crystal_face_perp_dist
? ? ? ?

loop_
_geom_angle_atom_site_label_1
_geom_angle_atom_site_label_2
_geom_angle_atom_site_label_3
_geom_angle_site_ssg_symmetry_1
_geom_angle_site_ssg_symmetry_2
_geom_angle_site_ssg_symmetry_3
_geom_angle_av
_geom_angle_min
_geom_angle_max
_geom_angle_publ_flag
? ? ? ? ? ? ? ? ? ?

loop_
_geom_bond_atom_site_label_1
_geom_bond_atom_site_label_2
_geom_bond_site_ssg_symmetry_1
_geom_bond_site_ssg_symmetry_2
_geom_bond_distance_av
_geom_bond_distance_min
_geom_bond_distance_max
_geom_bond_publ_flag
Mo1 O41 . 1_5545 2.025(4) 2.020(5) 2.029(5) ?
Mo1 O42 . 3_6655 2.166(5) 2.147(5) 2.187(5) ?
Mo1 Om11 . . 1.687(5) 1.681(5) 1.691(5) ?
Mo1 Om12 . . 1.689(5) 1.684(5) 1.693(5) ?
Mo1 O12 . . 2.038(4) 2.032(4) 2.044(4) ?
Mo1 O23 . 3_6655 2.182(5) 2.160(5) 2.204(5) ?
Mo2 O31 . 3_6655 2.023(5) 2.018(5) 2.031(5) ?
Mo2 Om21 . . 1.681(5) 1.674(5) 1.688(5) ?
Mo2 O22 . . 2.019(4) 2.004(4) 2.035(4) ?
Mo2 O32 . 3_6655 2.188(5) 2.160(5) 2.215(5) ?
Mo2 Om22 . . 1.684(5) 1.654(5) 1.713(5) ?
Mo2 O13 . 3_6655 2.176(5) 2.158(5) 2.192(5) ?
Mo2 Na11 . 3_6655 4.02(9) 3.25(9) 4.78(9) ?
S1 Na1 . 3_6655 3.163(11) 3.066(13) 3.283(13) ?
S1 Na3 . 2_6455 3.100(5) 2.990(5) 3.214(5) ?
S1 O11 . . 1.442(6) 1.430(6) 1.451(6) ?
S1 Na4 . 3_6565 3.21(2) 3.08(2) 3.34(2) ?
S1 O12 . . 1.516(5) 1.505(5) 1.532(5) ?
S1 O13 . 2_6455 1.490(5) 1.479(5) 1.501(5) ?
S1 O14 . . 1.436(5) 1.428(6) 1.447(6) ?
S1 Na7 . 2_6455 3.30(6) 3.12(6) 3.53(6) ?
S1 Na9 . 3_6565 3.28(3) 3.00(4) 3.58(4) ?
S1 Na11 . 2_6455 2.72(9) 2.18(10) 3.34(10) ?
S1 Na12 . 3_6565 4.15(8) 3.18(9) 5.13(9) ?
S2 Na1 . 3_5655 3.162(11) 3.124(13) 3.227(13) ?
S2 Na2 . 2_5455 3.145(10) 3.142(10) 3.148(10) ?
S2 O21 . . 1.443(6) 1.425(6) 1.462(6) ?
S2 O22 . . 1.526(5) 1.520(5) 1.537(5) ?
S2 O23 . 2_5455 1.496(5) 1.492(5) 1.500(5) ?
S2 O24 . . 1.426(6) 1.408(6) 1.450(6) ?
S2 Na5 . 3_6665 3.135(18) 3.05(2) 3.28(2) ?
S2 Na6 . 2_5455 3.401(18) 3.11(2) 3.81(2) ?
S2 Na10 . 1_4545 3.15(2) 2.99(4) 3.31(4) ?
S2 Na13 . 2_5455 3.34(4) 3.09(4) 3.67(4) ?
S3 Na3 . 2_6455 3.136(5) 3.046(5) 3.221(5) ?
S3 O31 . 3_6655 1.521(5) 1.509(5) 1.530(5) ?
S3 O32 . . 1.470(5) 1.452(5) 1.493(5) ?
S3 O33 . . 1.431(7) 1.426(7) 1.437(7) ?
S3 O34 . . 1.447(6) 1.416(6) 1.467(6) ?
S3 Na5 . 1_5545 4.07(3) 3.18(3) 4.99(3) ?
S3 Na6 . 3_6655 3.39(2) 3.09(2) 3.79(2) ?
S3 Na7 . 2_6455 3.33(5) 3.14(5) 3.54(5) ?
S3 Na8 . 1_5545 3.313(11) 3.200(11) 3.430(11) ?
S3 Na9 . 4_5545 3.10(3) 2.98(4) 3.23(4) ?
S3 Na11 . 2_6455 3.89(8) 3.13(8) 4.64(8) ?
S3 Na12 . 4_5545 3.40(4) 3.11(4) 3.59(4) ?
S3 Na13 . 2_6455 3.21(4) 3.07(4) 3.36(4) ?
S4 Na2 . 2_5455 3.180(9) 3.078(10) 3.283(10) ?
S4 O41 . 1_5545 1.516(5) 1.505(5) 1.529(5) ?
S4 Na4 . 1_5545 4.23(3) 3.22(4) 5.26(4) ?
S4 O42 . 1_5455 1.476(5) 1.457(5) 1.493(5) ?
S4 O43 . . 1.431(6) 1.408(7) 1.453(7) ?
S4 Na5 . 4_4545 3.363(13) 3.200(17) 3.613(17) ?
S4 O44 . 2_5455 1.456(6) 1.421(6) 1.483(6) ?
S4 Na6 . 2_5455 3.241(17) 3.00(2) 3.44(2) ?
S4 Na7 . 3_6655 3.48(7) 3.09(7) 3.88(7) ?
S4 Na8 . 4_4545 3.295(12) 3.079(13) 3.509(13) ?
S4 Na9 . 1_5545 3.52(3) 3.22(4) 3.82(4) ?
S4 Na11 . 3_6655 3.24(8) 3.07(9) 3.47(9) ?
S4 Na12 . 1_5545 3.22(4) 3.03(4) 3.38(4) ?
S4 Na13 . 3_6655 3.75(5) 3.14(6) 4.41(6) ?
Na1 Na2 . . 3.076(16) 2.861(17) 3.284(17) ?
Na1 Na3 . 1_4555 3.179(12) 2.720(14) 3.633(14) ?
Na1 O11 . 3_6655 2.386(12) 2.279(13) 2.537(13) ?
Na1 O21 . 3_5655 2.400(12) 2.202(13) 2.635(13) ?
Na1 Na4 . 1_5645 4.70(2) 3.99(2) 5.45(2) ?
Na1 Na4 . 3_5665 4.11(2) 3.91(3) 4.30(3) ?
Na1 Om12 . 2_5555 2.474(12) 2.395(13) 2.538(13) ?
Na1 Om22 . 2_5555 2.426(12) 2.418(13) 2.438(13) ?
Na1 Na5 . 1_4545 4.73(2) 4.01(2) 5.50(2) ?
Na1 Na5 . 3_6665 4.13(2) 4.02(2) 4.34(2) ?
Na1 O44 . . 2.732(14) 2.380(16) 3.095(16) ?
Na1 Na6 . 4_4645 3.60(2) 3.40(2) 3.75(2) ?
Na1 Na7 . 4_4645 3.39(6) 2.85(7) 3.91(7) ?
Na1 Na8 . 3_6665 3.934(17) 3.612(18) 4.262(18) ?
Na1 Na9 . 3_5665 3.98(4) 3.82(4) 4.13(4) ?
Na1 Na10 . 1_4545 4.30(3) 3.97(4) 4.64(4) ?
Na1 Na11 . 4_4645 3.77(7) 3.62(8) 3.93(8) ?
Na1 Na12 . 3_5665 3.49(7) 2.81(8) 4.24(8) ?
Na1 Na13 . 4_4645 3.45(5) 3.38(6) 3.53(6) ?
Na2 Na3 . 4_4645 3.883(10) 3.839(11) 3.938(11) ?
Na2 Na3 . 4_4655 3.953(10) 3.778(11) 4.132(11) ?
Na2 O11 . 3_6655 2.444(11) 2.266(12) 2.621(12) ?
Na2 Om22 . 2_5555 2.450(11) 2.395(12) 2.502(12) ?
Na2 O33 . 3_6655 2.260(11) 2.137(12) 2.367(12) ?
Na2 O23 . . 2.487(11) 2.430(11) 2.547(11) ?
Na2 O43 . 2_5555 2.935(11) 2.568(12) 3.315(12) ?
Na2 Na5 . 3_6665 4.17(2) 3.43(3) 4.94(3) ?
Na2 O44 . . 2.445(12) 2.255(13) 2.649(13) ?
Na2 Na6 . . 2.05(2) 1.42(2) 2.87(2) ?
Na2 Na7 . 4_4645 3.29(7) 2.87(7) 3.72(7) ?
Na2 Na8 . 3_6665 3.550(15) 3.492(15) 3.610(15) ?
Na2 Na9 . 2_5565 4.43(3) 3.94(4) 4.93(4) ?
Na2 Na11 . 4_4645 3.85(7) 3.60(7) 4.17(7) ?
Na2 Na11 . 4_4655 4.48(7) 4.08(7) 4.81(7) ?
Na2 Na12 . 2_5565 3.61(6) 2.81(7) 4.45(7) ?
Na2 Na13 . 4_4645 3.25(5) 3.00(6) 3.58(6) ?
Na3 O11 . 2_6555 2.637(7) 2.472(7) 2.802(7) ?
Na3 O21 . 3_6655 2.462(7) 2.349(7) 2.580(7) ?
Na3 Na4 . 3_6665 4.28(2) 3.67(3) 4.90(3) ?
Na3 Om12 . 2_6555 2.485(7) 2.429(7) 2.546(7) ?
Na3 O13 . . 2.501(7) 2.453(7) 2.550(7) ?
Na3 O43 . 3_6655 2.283(8) 2.247(8) 2.321(8) ?
Na3 O34 . 2_6555 2.467(8) 2.407(8) 2.521(8) ?
Na3 Na6 . 4_5645 3.40(2) 3.27(2) 3.57(2) ?
Na3 Na7 . . 2.15(6) 1.92(6) 2.40(6) ?
Na3 Na8 . 2_6565 4.078(12) 4.058(13) 4.091(13) ?
Na3 Na9 . 3_6665 3.66(3) 3.48(4) 3.87(4) ?
Na3 Na11 . . 1.65(8) 1.10(9) 2.22(9) ?
Na3 Na12 . 3_6665 3.14(6) 2.42(8) 3.86(8) ?
Na3 Na13 . . 2.72(5) 1.86(5) 3.58(5) ?
O41 Na7 . 3_6665 2.97(7) 2.56(7) 3.37(7) ?
O41 Na11 . 3_6665 2.84(8) 2.54(9) 3.06(9) ?
O11 Na7 . 2_6455 2.21(6) 2.13(7) 2.26(7) ?
O11 Na11 . 2_6455 2.15(8) 1.97(9) 2.39(9) ?
O11 Na13 . 2_6455 2.65(5) 2.43(6) 2.88(6) ?
O21 Na6 . 2_5455 2.39(2) 2.23(2) 2.54(2) ?
O21 Na12 . 1_5545 3.17(8) 2.24(10) 4.10(10) ?
Na4 Na4 . 3_5575 1.70(4) 0.20(5) 3.51(5) ?
Na4 Om21 . 2_5465 2.504(19) 2.30(2) 2.75(2) ?
Na4 Om21 . 4_4555 2.99(3) 2.38(3) 3.69(3) ?
Na4 O12 . 3_6565 2.80(3) 2.52(3) 3.20(3) ?
Na4 O14 . 1_4565 2.26(2) 2.01(3) 2.42(3) ?
Na4 O14 . 3_6565 2.43(2) 2.24(2) 2.71(2) ?
Na4 O43 . 1_5565 3.38(3) 2.24(3) 4.52(3) ?
Na4 O34 . 2_5465 3.56(2) 2.54(3) 4.64(3) ?
Na4 O34 . 4_4555 2.50(2) 2.33(2) 2.68(2) ?
Na4 Na6 . 2_5465 3.11(3) 1.70(3) 4.15(3) ?
Na4 Na6 . 4_4555 4.09(3) 3.79(3) 4.57(3) ?
Na4 Na9 . . 0.98(4) 0.30(5) 1.94(5) ?
Na4 Na9 . 3_5575 2.38(5) 1.11(5) 3.64(5) ?
Na4 Na11 . 3_6665 5.23(8) 3.97(9) 6.57(9) ?
Na4 Na12 . . 1.56(7) 0.20(9) 2.99(9) ?
Na4 Na12 . 3_5575 2.99(6) 1.69(7) 4.22(7) ?
Na4 Na13 . 3_6665 5.16(5) 4.16(6) 6.14(6) ?
Om21 Na9 . 2_5565 2.49(3) 2.19(4) 2.76(4) ?
Om21 Na12 . 2_5565 2.75(6) 2.27(8) 3.31(8) ?
Om11 Na5 . 2_6465 2.455(15) 2.361(18) 2.563(18) ?
Om11 Na8 . 2_6465 2.389(13) 2.260(13) 2.513(13) ?
Om11 Na10 . 2_6465 2.58(2) 2.56(4) 2.61(4) ?
O22 Na5 . 3_6665 2.65(2) 2.44(3) 2.99(3) ?
O22 Na8 . 3_6665 2.600(12) 2.513(12) 2.690(12) ?
O33 Na5 . 1_5545 3.30(3) 2.35(3) 4.26(3) ?
O33 Na6 . 3_6655 2.70(2) 2.37(2) 3.14(2) ?
O33 Na7 . 2_6455 2.39(6) 2.23(6) 2.58(6) ?
O33 Na8 . 1_5545 2.512(12) 2.348(13) 2.669(13) ?
O33 Na11 . 2_6455 3.13(8) 2.53(8) 3.72(8) ?
O33 Na13 . 2_6455 2.27(4) 1.99(4) 2.49(4) ?
O12 Na9 . 3_6565 2.55(3) 2.42(4) 2.62(4) ?
O12 Na12 . 3_6565 3.27(8) 2.50(9) 4.09(9) ?
O13 Na11 . . 2.38(9) 1.68(10) 3.12(10) ?
O14 Na6 . 2_6455 2.424(18) 2.27(2) 2.59(2) ?
O14 Na9 . 1_6545 2.47(3) 2.32(4) 2.57(4) ?
O14 Na9 . 3_6565 2.80(4) 2.30(4) 3.31(4) ?
O14 Na12 . 1_6545 2.26(4) 2.04(6) 2.44(6) ?
O43 Na6 . 2_5455 2.403(19) 2.10(2) 2.64(2) ?
O43 Na7 . 3_6655 2.82(7) 2.49(7) 3.14(7) ?
O43 Na9 . 1_5545 2.63(3) 2.44(4) 2.84(4) ?
O43 Na11 . 3_6655 2.50(8) 2.10(9) 2.99(9) ?
O43 Na12 . 1_5545 2.18(4) 1.89(6) 2.43(6) ?
O43 Na13 . 3_6655 3.18(5) 2.34(6) 4.05(6) ?
O24 Na5 . 1_4545 2.28(2) 2.18(3) 2.44(3) ?
O24 Na5 . 3_6665 2.451(19) 2.19(2) 2.86(2) ?
O24 Na7 . 2_5455 2.32(5) 2.13(6) 2.59(6) ?
O24 Na8 . 1_4545 2.358(12) 2.166(12) 2.548(12) ?
O24 Na10 . 1_4545 2.07(2) 1.84(4) 2.29(4) ?
O24 Na11 . 2_5455 3.03(8) 2.57(9) 3.43(9) ?
O24 Na13 . 2_5455 2.07(4) 1.73(4) 2.50(4) ?
O34 Na9 . 4_5545 2.13(3) 2.01(4) 2.25(4) ?
O34 Na12 . 4_5545 2.22(5) 1.81(6) 2.62(6) ?
Na5 Na5 . 3_7675 1.99(4) 0.27(5) 3.75(5) ?
Na5 O44 . 3_6665 2.426(16) 2.22(2) 2.67(2) ?
Na5 Na6 . 3_6665 4.95(3) 4.05(3) 5.59(3) ?
Na5 Na7 . 2_6465 2.91(6) 2.22(7) 3.49(7) ?
Na5 Na7 . 4_5655 4.20(6) 3.35(6) 5.05(6) ?
Na5 Na8 . . 0.89(2) 0.29(3) 1.63(3) ?
Na5 Na8 . 3_7675 2.75(3) 1.84(4) 3.66(4) ?
Na5 Na10 . . 1.00(4) 0.13(6) 1.88(6) ?
Na5 Na11 . 2_6465 4.03(9) 3.41(9) 4.45(9) ?
Na5 Na11 . 4_5655 5.08(9) 4.14(9) 6.04(9) ?
Na5 Na13 . 2_6465 2.21(5) 1.10(6) 3.46(6) ?
Na5 Na13 . 4_5655 3.67(5) 3.40(6) 3.95(6) ?
O44 Na8 . 3_6665 2.226(13) 1.997(14) 2.464(14) ?
O44 Na13 . 4_4645 2.84(5) 2.31(6) 3.41(6) ?
Na6 Na8 . 3_6665 4.22(2) 4.07(2) 4.47(2) ?
Na6 Na9 . 2_5565 2.58(4) 1.51(4) 3.55(4) ?
Na6 Na9 . 4_5545 4.75(4) 3.94(5) 5.58(5) ?
Na6 Na11 . . 4.28(8) 3.49(9) 5.33(9) ?
Na6 Na11 . 4_4655 4.34(8) 3.74(8) 4.84(8) ?
Na6 Na12 . 2_5565 1.77(6) 0.47(8) 3.01(8) ?
Na6 Na13 . 4_4645 4.49(5) 4.06(6) 4.91(6) ?
Na6 Na13 . 4_4655 5.37(5) 4.12(6) 6.51(6) ?
Na7 Na8 . 2_6565 2.29(6) 1.85(7) 2.74(7) ?
Na7 Na10 . 2_6565 3.45(6) 2.95(7) 3.97(7) ?
Na7 Na11 . . 1.25(10) 0.95(11) 1.60(11) ?
Na7 Na12 . 3_6665 4.21(7) 3.62(8) 4.78(8) ?
Na7 Na13 . . 0.97(8) 0.44(9) 1.71(9) ?
Na8 Na8 . 3_7675 3.534(15) 3.470(15) 3.605(15) ?
Na8 Na10 . . 1.77(3) 1.64(5) 1.90(5) ?
Na8 Na11 . 2_6465 3.43(8) 2.86(9) 4.00(9) ?
Na8 Na13 . 2_6465 1.60(5) 0.85(6) 2.41(6) ?
Na8 Na13 . 4_5655 4.42(4) 3.90(5) 4.96(5) ?
Na9 Na9 . 3_5575 3.15(5) 2.99(6) 3.34(6) ?
Na9 Na11 . 3_6665 4.52(9) 3.71(10) 5.35(10) ?
Na9 Na12 . . 1.02(8) 0.56(10) 1.59(10) ?
Na9 Na12 . 3_5575 3.71(6) 3.47(7) 3.99(7) ?
Na9 Na13 . 3_6665 4.49(6) 3.85(6) 5.12(6) ?
Na10 Na11 . 2_6465 4.46(9) 3.79(9) 5.12(9) ?
Na10 Na11 . 4_5655 4.45(9) 3.79(9) 5.12(9) ?
Na10 Na13 . 2_6465 2.82(5) 2.12(7) 3.54(7) ?
Na10 Na13 . 4_5655 2.82(5) 2.12(7) 3.54(7) ?
Na11 Na12 . 3_6665 4.11(9) 3.40(11) 4.88(11) ?
Na11 Na13 . . 1.88(10) 0.69(10) 3.09(10) ?
Na12 Na12 . 3_5575 4.36(9) 4.00(9) 4.72(9) ?
Na12 Na13 . 3_6665 4.43(6) 3.86(7) 4.96(7) ?

loop_
_geom_hbond_atom_site_label_D
_geom_hbond_atom_site_label_H
_geom_hbond_atom_site_label_A
_geom_hbond_site_symmetry_D
_geom_hbond_site_symmetry_H
_geom_hbond_site_symmetry_A
_geom_hbond_distance_DH
_geom_hbond_distance_HA
_geom_hbond_distance_DA
_geom_hbond_angle_DHA
_geom_hbond_publ_flag
? ? ? ? ? ? ? ? ? ? ?

loop_
_geom_torsion_atom_site_label_1
_geom_torsion_atom_site_label_2
_geom_torsion_atom_site_label_3
_geom_torsion_atom_site_label_4
_geom_torsion_site_ssg_symmetry_1
_geom_torsion_site_ssg_symmetry_2
_geom_torsion_site_ssg_symmetry_3
_geom_torsion_site_ssg_symmetry_4
_geom_torsion_av
_geom_torsion_min
_geom_torsion_max
? ? ? ? ? ? ? ? ? ? ?

loop_
_restr_angle_atom_site_label_1
_restr_angle_site_symmetry_1
_restr_angle_atom_site_label_2
_restr_angle_site_symmetry_2
_restr_angle_atom_site_label_3
_restr_angle_site_symmetry_3
_restr_angle_target
_restr_angle_target_weight_param
? ? ? ? ? ? ? ?

loop_
_restr_distance_atom_site_label_1
_restr_distance_site_symmetry_1
_restr_distance_atom_site_label_2
_restr_distance_site_symmetry_2
_restr_distance_target
_restr_distance_target_weight_param
? ? ? ? ? ?

loop_
_restr_equal_angle_atom_site_label_1
_restr_equal_angle_site_symmetry_1
_restr_equal_angle_atom_site_label_2
_restr_equal_angle_site_symmetry_2
_restr_equal_angle_atom_site_label_3
_restr_equal_angle_site_symmetry_3
_restr_equal_angle_class_class_id
_restr_equal_angle_class_target_weight_param
? ? ? ? ? ? ? ?

loop_
_restr_equal_distance_atom_site_label_1
_restr_equal_distance_site_symmetry_1
_restr_equal_distance_atom_site_label_2
_restr_equal_distance_site_symmetry_2
_restr_equal_distance_class_class_id
_restr_equal_distance_class_target_weight_param
? ? ? ? ? ?

loop_
_restr_equal_torsion_atom_site_label_1
_restr_equal_torsion_site_symmetry_1
_restr_equal_torsion_atom_site_label_2
_restr_equal_torsion_site_symmetry_2
_restr_equal_torsion_atom_site_label_3
_restr_equal_torsion_site_symmetry_3
_restr_equal_torsion_atom_site_label_4
_restr_equal_torsion_site_symmetry_4
_restr_equal_torsion_class_class_id
_restr_equal_torsion_class_target_weight_param
? ? ? ? ? ? ? ? ? ?

loop_
_restr_torsion_atom_site_label_1
_restr_torsion_site_symmetry_1
_restr_torsion_atom_site_label_2
_restr_torsion_site_symmetry_2
_restr_torsion_atom_site_label_3
_restr_torsion_site_symmetry_3
_restr_torsion_atom_site_label_4
_restr_torsion_site_symmetry_4
_restr_torsion_angle_target
_restr_torsion_weight_param
? ? ? ? ? ? ? ? ? ?

loop_
_twin_individual_id
_twin_individual_mass_fraction_refined
_twin_individual_twin_matrix_11
_twin_individual_twin_matrix_12
_twin_individual_twin_matrix_13
_twin_individual_twin_matrix_21
_twin_individual_twin_matrix_22
_twin_individual_twin_matrix_23
_twin_individual_twin_matrix_31
_twin_individual_twin_matrix_32
_twin_individual_twin_matrix_33
? ? ? ? ? ? ? ? ? ? ?

loop_
_jana_atom_site_adp_c_label
_jana_atom_site_adp_c_type_symbol
_jana_atom_site_adp_c_111
_jana_atom_site_adp_c_112
_jana_atom_site_adp_c_113
_jana_atom_site_adp_c_122
_jana_atom_site_adp_c_123
_jana_atom_site_adp_c_133
_jana_atom_site_adp_c_222
_jana_atom_site_adp_c_223
_jana_atom_site_adp_c_233
_jana_atom_site_adp_c_333
? ? ? ? ? ? ? ? ? ? ? ?

loop_
_jana_atom_site_adp_d_label
_jana_atom_site_adp_d_type_symbol
_jana_atom_site_adp_d_1111
_jana_atom_site_adp_d_1112
_jana_atom_site_adp_d_1113
_jana_atom_site_adp_d_1122
_jana_atom_site_adp_d_1123
_jana_atom_site_adp_d_1133
_jana_atom_site_adp_d_1222
_jana_atom_site_adp_d_1223
_jana_atom_site_adp_d_1233
_jana_atom_site_adp_d_1333
_jana_atom_site_adp_d_2222
_jana_atom_site_adp_d_2223
_jana_atom_site_adp_d_2233
_jana_atom_site_adp_d_2333
_jana_atom_site_adp_d_3333
? ? ? ? ? ? ? ? ? ? ? ? ? ? ? ? ?

loop_
_jana_atom_site_adp_e_label
_jana_atom_site_adp_e_type_symbol
_jana_atom_site_adp_e_11111
_jana_atom_site_adp_e_11112
_jana_atom_site_adp_e_11113
_jana_atom_site_adp_e_11122
_jana_atom_site_adp_e_11123
_jana_atom_site_adp_e_11133
_jana_atom_site_adp_e_11222
_jana_atom_site_adp_e_11223
_jana_atom_site_adp_e_11233
_jana_atom_site_adp_e_11333
_jana_atom_site_adp_e_12222
_jana_atom_site_adp_e_12223
_jana_atom_site_adp_e_12233
_jana_atom_site_adp_e_12333
_jana_atom_site_adp_e_13333
_jana_atom_site_adp_e_22222
_jana_atom_site_adp_e_22223
_jana_atom_site_adp_e_22233
_jana_atom_site_adp_e_22333
_jana_atom_site_adp_e_23333
_jana_atom_site_adp_e_33333
? ? ? ? ? ? ? ? ? ? ? ? ? ? ? ? ? ? ? ? ? ? ?

loop_
_jana_atom_site_adp_f_label
_jana_atom_site_adp_f_type_symbol
_jana_atom_site_adp_f_111111
_jana_atom_site_adp_f_111112
_jana_atom_site_adp_f_111113
_jana_atom_site_adp_f_111122
_jana_atom_site_adp_f_111123
_jana_atom_site_adp_f_111133
_jana_atom_site_adp_f_111222
_jana_atom_site_adp_f_111223
_jana_atom_site_adp_f_111233
_jana_atom_site_adp_f_111333
_jana_atom_site_adp_f_112222
_jana_atom_site_adp_f_112223
_jana_atom_site_adp_f_112233
_jana_atom_site_adp_f_112333
_jana_atom_site_adp_f_113333
_jana_atom_site_adp_f_122222
_jana_atom_site_adp_f_122223
_jana_atom_site_adp_f_122233
_jana_atom_site_adp_f_122333
_jana_atom_site_adp_f_123333
_jana_atom_site_adp_f_133333
_jana_atom_site_adp_f_222222
_jana_atom_site_adp_f_222223
_jana_atom_site_adp_f_222233
_jana_atom_site_adp_f_222333
_jana_atom_site_adp_f_223333
_jana_atom_site_adp_f_233333
_jana_atom_site_adp_f_333333
? ? ? ? ? ? ? ? ? ? ? ? ? ? ? ? ? ? ? ? ? ? ? ? ? ? ? ? ? ?

loop_
_jana_atom_site_crenel_ortho_func_id
_jana_atom_site_crenel_ortho_func_c
_jana_atom_site_crenel_ortho_func_w
_jana_atom_site_crenel_ortho_func_eps
? ? ? ?

loop_
_jana_atom_site_occ_fourier_absolute_site_label
_jana_atom_site_occ_fourier_absolute
Na1 1
Na2 1
Na3 1
Na4 1
Na5 1
Na6 0.402
Na7 0.1547
Na8 0.237
Na9 0.1347
Na10 0.076
Na11 0.0951
Na12 0.1108
Na13 0.1336

loop_
_jana_atom_site_occ_legendre_atom_site_label
_jana_atom_site_occ_legendre_param_order
_jana_atom_site_occ_legendre_param_coeff
? ? ?

loop_
_jana_atom_site_occ_xharm_atom_site_label
_jana_atom_site_occ_xharm_param_order
_jana_atom_site_occ_xharm_param_coeff
? ? ?

loop_
_jana_atom_site_occ_crenel_ortho_atom_site_label
_jana_atom_site_occ_crenel_ortho_param_order
_jana_atom_site_occ_crenel_ortho_id
_jana_atom_site_occ_crenel_ortho_param_coeff
? ? ? ?

loop_
_jana_atom_site_displace_legendre_atom_site_label
_jana_atom_site_displace_legendre_axis
_jana_atom_site_displace_legendre_param_order
_jana_atom_site_displace_legendre_param_coeff
? ? ? ?

loop_
_jana_atom_site_displace_xharm_site_label
_jana_atom_site_displace_xharm_axis
_jana_atom_site_displace_xharm_param_order
_jana_atom_site_displace_xharm_param_coeff
? ? ? ?

loop_
_jana_atom_site_displace_crenel_ortho_atom_site_label
_jana_atom_site_displace_crenel_ortho_axis
_jana_atom_site_displace_crenel_ortho_id
_jana_atom_site_displace_crenel_ortho_param_order
_jana_atom_site_displace_crenel_ortho_param_coeff
? ? ? ? ?

loop_
_jana_atom_site_u_legendre_atom_site_label
_jana_atom_site_u_legendre_tens_elem
_jana_atom_site_u_legendre_param_order
_jana_atom_site_u_legendre_param_coeff
? ? ? ?

loop_
_jana_atom_site_u_xharm_atom_site_label
_jana_atom_site_u_xharm_tens_elem
_jana_atom_site_u_xharm_param_order
_jana_atom_site_u_xharm_param_coeff
? ? ? ?

loop_
_jana_atom_site_u_crenel_ortho_atom_site_label
_jana_atom_site_u_crenel_ortho_tens_elem
_jana_atom_site_u_crenel_ortho_id
_jana_atom_site_u_crenel_ortho_param_order
_jana_atom_site_u_crenel_ortho_param_coeff
? ? ? ? ?

loop_
_jana_atom_site_adp_c_fourier_atom_site_label
_jana_atom_site_adp_c_fourier_tens_elem
_jana_atom_site_adp_c_fourier_wave_vector_seq_id
_jana_atom_site_adp_c_fourier_param_cos
_jana_atom_site_adp_c_fourier_param_sin
? ? ? ? ?

loop_
_jana_atom_site_adp_d_fourier_atom_site_label
_jana_atom_site_adp_d_fourier_tens_elem
_jana_atom_site_adp_d_fourier_wave_vector_seq_id
_jana_atom_site_adp_d_fourier_param_cos
_jana_atom_site_adp_d_fourier_param_sin
? ? ? ? ?

loop_
_jana_atom_site_adp_e_fourier_atom_site_label
_jana_atom_site_adp_e_fourier_tens_elem
_jana_atom_site_adp_e_fourier_wave_vector_seq_id
_jana_atom_site_adp_e_fourier_param_cos
_jana_atom_site_adp_e_fourier_param_sin
? ? ? ? ?

loop_
_jana_atom_site_adp_f_fourier_atom_site_label
_jana_atom_site_adp_f_fourier_tens_elem
_jana_atom_site_adp_f_fourier_wave_vector_seq_id
_jana_atom_site_adp_f_fourier_param_cos
_jana_atom_site_adp_f_fourier_param_sin
? ? ? ? ?
